data_4307487
loop_
_publ_author_name
'Hiroaki Hagiwara'
'Shingo Hashimoto'
'Naohide Matsumoto'
'Seiichiro Iijima'

_publ_contact_author_email naohide@aster.sci.kumamoto-u.ac.jp
_publ_contact_author_fax +81-96-342-3390
_publ_contact_author_name 'Naohide Matsumoto'
_publ_contact_author_phone +81-96-342-3390
_publ_section_title
;
Two-Dimensional Iron(II) Spin Crossover Complex Constructed of Bifurcated
NH...O-Hydrogen Bonds and \p-\p Interactions:
[FeII(HLH,Me)2](ClO4)2.1.5MeCN (HLH,Me=
Imidazol-4-yl-methylidene-8-amino-2-methylquinoline)
;
_journal_name_full 'Inorganic Chemistry'
_journal_page_first 3136
_journal_page_last 3143
_journal_paper_doi 10.1021/ic061960a
_journal_volume 46
_journal_year 2007
_chemical_formula_moiety 'C31 H28.50 Cl2 Fe N9.50 O8 '
_chemical_formula_sum 'C31 H28.5 Cl2 Fe N9.5 O8'
_chemical_formula_weight 788.88
_space_group_IT_number 15
_symmetry_cell_setting monoclinic
_symmetry_Int_Tables_number 15
_symmetry_space_group_name_Hall '-C 2yc'
_symmetry_space_group_name_H-M 'C 1 2/c 1'
_cell_angle_alpha 90.0000
_cell_angle_beta 121.099(15)
_cell_angle_gamma 90.0000
_cell_formula_units_Z 4
_cell_length_a 19.563(7)
_cell_length_b 12.713(5)
_cell_length_c 16.837(8)
_cell_measurement_reflns_used 12661
_cell_measurement_temperature 150.1
_cell_measurement_theta_max 27.5
_cell_measurement_theta_min 3.2
_cell_volume 3586(3)
_computing_cell_refinement PROCESS-AUTO
_computing_data_collection PROCESS-AUTO
_computing_data_reduction CrystalStructure
_computing_publication_material 'CrystalStructure 3.7.0'
_computing_structure_refinement CRYSTALS
_computing_structure_solution SIR92
_diffrn_detector_area_resol_mean 10.00
_diffrn_measured_fraction_theta_full 0.994
_diffrn_measured_fraction_theta_max 0.994
_diffrn_measurement_device_type 'Rigaku RAXIS-RAPID'
_diffrn_measurement_method \w
_diffrn_radiation_type 'Mo K\a'
_diffrn_radiation_wavelength 0.71075
_diffrn_reflns_av_R_equivalents 0.052
_diffrn_reflns_limit_h_max 25
_diffrn_reflns_limit_h_min -25
_diffrn_reflns_limit_k_max 16
_diffrn_reflns_limit_k_min -16
_diffrn_reflns_limit_l_max 21
_diffrn_reflns_limit_l_min -21
_diffrn_reflns_number 16670
_diffrn_reflns_theta_full 27.48
_diffrn_reflns_theta_max 27.48
_exptl_absorpt_coefficient_mu 0.631
_exptl_absorpt_correction_T_max 0.903
_exptl_absorpt_correction_T_min 0.513
_exptl_absorpt_correction_type multi-scan
_exptl_absorpt_process_details
;
    Higashi, T. (1995). Program for Absorption Correction.
    Rigaku Corporation, Tokyo, Japan.
;
_exptl_crystal_colour black
_exptl_crystal_density_diffrn 1.461
_exptl_crystal_density_method 'not measured'
_exptl_crystal_description block
_exptl_crystal_F_000 1620.00
_exptl_crystal_size_max 0.38
_exptl_crystal_size_mid 0.17
_exptl_crystal_size_min 0.16
_refine_diff_density_max 1.33
_refine_diff_density_min -0.54
_refine_ls_extinction_method none
_refine_ls_goodness_of_fit_ref 1.003
_refine_ls_hydrogen_treatment refall
_refine_ls_number_parameters 240
_refine_ls_number_reflns 4091
_refine_ls_R_factor_gt 0.0585
_refine_ls_shift/su_max 0.0000
_refine_ls_structure_factor_coef Fsqd
_refine_ls_weighting_details 'w = 1/[0.0026Fo^2^ + 1.0000\s(Fo^2^)]/(4Fo^2^)'
_refine_ls_weighting_scheme calc
_refine_ls_wR_factor_ref 0.1749
_reflns_number_gt 2837
_reflns_number_total 4091
_reflns_threshold_expression F^2^>2.0\s(F^2^)
_cod_data_source_file ic061960asi20061012_103533_1.cif
_cod_data_source_block '_HH1083MeCN150K'
_cod_original_formula_sum 'C31 H28.50 Cl2 Fe N9.50 O8 '
_cod_database_code 4307487

loop_
_symmetry_equiv_pos_site_id
_symmetry_equiv_pos_as_xyz
1 +X,+Y,+Z
2 -X,+Y,1/2-Z
3 -X,-Y,-Z
4 +X,-Y,1/2+Z
5 1/2+X,1/2+Y,+Z
6 1/2-X,1/2+Y,1/2-Z
7 1/2-X,1/2-Y,-Z
8 1/2+X,1/2-Y,1/2+Z

loop_
_atom_site_label
_atom_site_type_symbol
_atom_site_fract_x
_atom_site_fract_y
_atom_site_fract_z
_atom_site_U_iso_or_equiv
_atom_site_adp_type
_atom_site_occupancy
_atom_site_symmetry_multiplicity
_atom_site_calc_flag
_atom_site_refinement_flags
_atom_site_disorder_assembly
_atom_site_disorder_group
Fe(1) Fe 0.5000 0.11491(5) 0.7500 0.01974(15) Uani 1.00 2 d S . .
Cl(1) Cl 0.35479(5) 0.61405(6) 0.86326(6) 0.0355(2) Uani 1.00 1 d . . .
O(1) O 0.4239(2) 0.5608(2) 0.9317(2) 0.0968(11) Uani 1.00 1 d . . .
O(2) O 0.3664(3) 0.6467(3) 0.7909(3) 0.1063(19) Uani 1.00 1 d . . .
O(3) O 0.28785(17) 0.5465(2) 0.8252(2) 0.0704(10) Uani 1.00 1 d . . .
O(4) O 0.34070(12) 0.70462(19) 0.90414(18) 0.0375(6) Uani 1.00 1 d . . .
N(1) N 0.46207(18) 0.3526(2) 0.8924(2) 0.0334(7) Uani 1.00 1 d . . .
N(2) N 0.47779(13) 0.2244(2) 0.81616(17) 0.0229(6) Uani 1.00 1 d . . .
N(3) N 0.38613(14) 0.1314(2) 0.66567(17) 0.0232(6) Uani 1.00 1 d . . .
N(4) N 0.48502(14) 0.0065(2) 0.65322(17) 0.0243(6) Uani 1.00 1 d . . .
N(5) N 0.5000 0.4737(5) 0.7500 0.124(4) Uani 1.00 2 d S . .
C(1) C 0.5147(2) 0.2851(2) 0.8896(2) 0.0292(8) Uani 1.00 1 d . . .
C(2) C 0.3884(2) 0.3363(2) 0.8168(2) 0.0311(8) Uani 1.00 1 d . . .
C(3) C 0.39846(17) 0.2557(2) 0.7696(2) 0.0247(7) Uani 1.00 1 d . . .
C(4) C 0.34838(18) 0.2031(2) 0.6833(2) 0.0256(7) Uani 1.00 1 d . . .
C(5) C 0.35284(18) 0.0766(2) 0.5811(2) 0.0257(7) Uani 1.00 1 d . . .
C(6) C 0.2752(2) 0.0843(2) 0.5080(2) 0.0338(8) Uani 1.00 1 d . . .
C(7) C 0.2509(2) 0.0247(3) 0.4266(2) 0.0403(9) Uani 1.00 1 d . . .
C(8) C 0.3033(2) -0.0398(2) 0.4204(2) 0.0379(9) Uani 1.00 1 d . . .
C(9) C 0.3835(2) -0.0493(2) 0.4954(2) 0.0314(8) Uani 1.00 1 d . . .
C(10) C 0.4405(2) -0.1174(2) 0.4951(2) 0.0373(9) Uani 1.00 1 d . . .
C(11) C 0.5139(2) -0.1227(2) 0.5705(2) 0.0352(9) Uani 1.00 1 d . . .
C(12) C 0.53619(19) -0.0613(2) 0.6506(2) 0.0283(8) Uani 1.00 1 d . . .
C(13) C 0.40826(18) 0.0102(2) 0.5763(2) 0.0249(7) Uani 1.00 1 d . . .
C(14) C 0.6188(2) -0.0718(2) 0.7333(2) 0.0379(9) Uani 1.00 1 d . . .
C(15) C 0.5000 0.5541(8) 0.7500 0.214(9) Uani 1.00 2 d S . .
C(16) C 0.5000 0.6609(13) 0.7500 0.67(9) Uani 1.00 2 d S . .
H(1) H 0.4748 0.4031 0.9396 0.040 Uiso 1.00 1 c R . .
H(2) H 0.5702 0.2822 0.9344 0.034 Uiso 1.00 1 c R . .
H(3) H 0.3405 0.3727 0.8003 0.038 Uiso 1.00 1 c R . .
H(4) H 0.2934 0.2189 0.6432 0.029 Uiso 1.00 1 c R . .
H(5) H 0.2383 0.1291 0.5122 0.038 Uiso 1.00 1 c R . .
H(6) H 0.1975 0.0299 0.3759 0.042 Uiso 1.00 1 c R . .
H(7) H 0.2862 -0.0791 0.3653 0.043 Uiso 1.00 1 c R . .
H(8) H 0.4269 -0.1590 0.4421 0.045 Uiso 1.00 1 c R . .
H(9) H 0.5520 -0.1688 0.5703 0.044 Uiso 1.00 1 c R . .
H(10) H 0.6533 -0.0237 0.7279 0.044 Uiso 1.00 1 c R . .
H(11) H 0.6374 -0.1415 0.7364 0.044 Uiso 1.00 1 c R . .
H(12) H 0.6179 -0.0568 0.7881 0.044 Uiso 1.00 1 c R . .

loop_
_atom_site_aniso_label
_atom_site_aniso_U_11
_atom_site_aniso_U_22
_atom_site_aniso_U_33
_atom_site_aniso_U_12
_atom_site_aniso_U_13
_atom_site_aniso_U_23
Fe(1) 0.0201(3) 0.0210(3) 0.0147(3) 0.0000 0.0065(2) 0.0000
Cl(1) 0.0266(4) 0.0364(4) 0.0354(4) -0.0018(3) 0.0103(3) -0.0118(3)
O(1) 0.063(2) 0.069(2) 0.072(2) 0.0387(17) -0.0271(17) -0.0440(19)
O(2) 0.177(4) 0.092(2) 0.109(3) -0.011(3) 0.116(3) -0.013(2)
O(3) 0.0415(16) 0.0558(19) 0.096(2) -0.0150(14) 0.0230(17) -0.0392(18)
O(4) 0.0262(11) 0.0355(13) 0.0403(14) -0.0000(10) 0.0099(10) -0.0102(11)
N(1) 0.0457(16) 0.0283(14) 0.0268(14) -0.0067(13) 0.0191(13) -0.0083(11)
N(2) 0.0244(12) 0.0262(13) 0.0140(11) -0.0028(10) 0.0071(9) 0.0011(9)
N(3) 0.0239(12) 0.0255(12) 0.0163(12) -0.0034(10) 0.0076(10) -0.0018(9)
N(4) 0.0283(12) 0.0233(12) 0.0216(13) -0.0001(10) 0.0131(11) -0.0016(10)
N(5) 0.241(11) 0.053(4) 0.192(9) 0.0000 0.192(9) 0.0000
C(1) 0.0362(17) 0.0273(16) 0.0209(15) -0.0072(13) 0.0126(13) -0.0055(12)
C(2) 0.0378(17) 0.0283(16) 0.0298(17) 0.0013(14) 0.0193(14) -0.0013(13)
C(3) 0.0268(14) 0.0253(15) 0.0223(15) 0.0006(12) 0.0128(12) 0.0017(12)
C(4) 0.0253(14) 0.0268(15) 0.0213(15) 0.0026(12) 0.0095(12) 0.0011(12)
C(5) 0.0276(15) 0.0284(15) 0.0182(15) -0.0059(13) 0.0097(12) -0.0029(12)
C(6) 0.0269(16) 0.0410(19) 0.0258(17) 0.0018(14) 0.0081(13) -0.0042(14)
C(7) 0.0305(16) 0.052(2) 0.0217(17) -0.0014(16) 0.0015(14) -0.0049(15)
C(8) 0.0419(19) 0.044(2) 0.0208(16) -0.0060(16) 0.0114(14) -0.0121(14)
C(9) 0.0376(17) 0.0315(16) 0.0238(16) -0.0048(14) 0.0148(14) -0.0054(13)
C(10) 0.045(2) 0.0391(19) 0.0278(18) -0.0016(16) 0.0187(16) -0.0120(14)
C(11) 0.0413(18) 0.0294(17) 0.039(2) 0.0015(14) 0.0239(16) -0.0095(14)
C(12) 0.0329(16) 0.0235(15) 0.0314(17) 0.0011(13) 0.0187(14) -0.0023(13)
C(13) 0.0294(15) 0.0231(14) 0.0211(15) -0.0018(12) 0.0122(12) -0.0009(11)
C(14) 0.0328(17) 0.0347(18) 0.043(2) 0.0090(15) 0.0172(15) -0.0083(16)
C(15) 0.34(2) 0.057(5) 0.49(2) 0.0000 0.39(2) 0.0000
C(16) 2.4(2) 0.071(10) 3.8(3) 0.0000 3.0(2) 0.0000

loop_
_atom_type_symbol
_atom_type_description
_atom_type_scat_dispersion_real
_atom_type_scat_dispersion_imag
_atom_type_scat_source
Fe Fe 0.346 0.844
;
International Tables for Crystallography
(1992, Vol. C, Tables 4.2.6.8 and 6.1.1.4)
;
H H 0.000 0.000
;
International Tables for Crystallography
(1992, Vol. C, Table 6.1.1.4)
;
C C 0.003 0.002
;
International Tables for Crystallography
(1992, Vol. C, Tables 4.2.6.8 and 6.1.1.4)
;
N N 0.006 0.003
;
International Tables for Crystallography
(1992, Vol. C, Tables 4.2.6.8 and 6.1.1.4)
;
O O 0.011 0.006
;
International Tables for Crystallography
(1992, Vol. C, Tables 4.2.6.8 and 6.1.1.4)
;
Cl Cl 0.148 0.159
;
International Tables for Crystallography
(1992, Vol. C, Tables 4.2.6.8 and 6.1.1.4)
;

loop_
_geom_angle_atom_site_label_1
_geom_angle_atom_site_label_2
_geom_angle_atom_site_label_3
_geom_angle
_geom_angle_publ_flag
_geom_angle_site_symmetry_1
_geom_angle_site_symmetry_2
_geom_angle_site_symmetry_3
N(2) Fe(1) N(2) 89.88(12) ? . . 65602
N(2) Fe(1) N(3) 80.31(10) ? . . .
N(2) Fe(1) N(3) 90.86(11) ? . . 65602
N(2) Fe(1) N(4) 161.75(9) ? . . .
N(2) Fe(1) N(4) 90.48(11) ? . . 65602
N(2) Fe(1) N(3) 90.86(11) ? 65602 . .
N(2) Fe(1) N(3) 80.31(10) ? 65602 . 65602
N(2) Fe(1) N(4) 90.48(11) ? 65602 . .
N(2) Fe(1) N(4) 161.75(9) ? 65602 . 65602
N(3) Fe(1) N(3) 167.56(11) ? . . 65602
N(3) Fe(1) N(4) 81.44(11) ? . . .
N(3) Fe(1) N(4) 107.18(11) ? . . 65602
N(3) Fe(1) N(4) 107.18(11) ? 65602 . .
N(3) Fe(1) N(4) 81.44(11) ? 65602 . 65602
N(4) Fe(1) N(4) 94.81(11) ? . . 65602
O(1) Cl(1) O(2) 109.3(3) ? . . .
O(1) Cl(1) O(3) 110.5(2) ? . . .
O(1) Cl(1) O(4) 109.38(19) ? . . .
O(2) Cl(1) O(3) 108.2(2) ? . . .
O(2) Cl(1) O(4) 109.5(2) ? . . .
O(3) Cl(1) O(4) 110.0(2) ? . . .
C(1) N(1) C(2) 109.1(2) ? . . .
Fe(1) N(2) C(1) 140.8(2) ? . . .
Fe(1) N(2) C(3) 113.15(19) ? . . .
C(1) N(2) C(3) 105.9(2) ? . . .
Fe(1) N(3) C(4) 118.83(18) ? . . .
Fe(1) N(3) C(5) 116.4(2) ? . . .
C(4) N(3) C(5) 123.9(2) ? . . .
Fe(1) N(4) C(12) 131.36(17) ? . . .
Fe(1) N(4) C(13) 111.3(2) ? . . .
C(12) N(4) C(13) 117.3(2) ? . . .
N(1) C(1) N(2) 110.2(2) ? . . .
N(1) C(2) C(3) 104.9(3) ? . . .
N(2) C(3) C(2) 109.9(2) ? . . .
N(2) C(3) C(4) 114.8(3) ? . . .
C(2) C(3) C(4) 135.2(2) ? . . .
N(3) C(4) C(3) 112.8(2) ? . . .
N(3) C(5) C(6) 126.1(3) ? . . .
N(3) C(5) C(13) 112.8(2) ? . . .
C(6) C(5) C(13) 121.1(3) ? . . .
C(5) C(6) C(7) 119.4(3) ? . . .
C(6) C(7) C(8) 120.5(2) ? . . .
C(7) C(8) C(9) 120.8(3) ? . . .
C(8) C(9) C(10) 123.9(3) ? . . .
C(8) C(9) C(13) 119.0(3) ? . . .
C(10) C(9) C(13) 117.1(2) ? . . .
C(9) C(10) C(11) 119.2(3) ? . . .
C(10) C(11) C(12) 121.8(3) ? . . .
N(4) C(12) C(11) 121.1(2) ? . . .
N(4) C(12) C(14) 119.5(3) ? . . .
C(11) C(12) C(14) 119.3(3) ? . . .
N(4) C(13) C(5) 117.4(2) ? . . .
N(4) C(13) C(9) 123.4(3) ? . . .
C(5) C(13) C(9) 119.2(2) ? . . .
N(5) C(15) C(16) 0(254) ? . . .
C(1) N(1) H(1) 125.4(3) ? . . .
C(2) N(1) H(1) 125.4(4) ? . . .
N(1) C(1) H(2) 124.9(3) ? . . .
N(2) C(1) H(2) 124.9(4) ? . . .
N(1) C(2) H(3) 127.6(4) ? . . .
C(3) C(2) H(3) 127.6(3) ? . . .
N(3) C(4) H(4) 123.6(3) ? . . .
C(3) C(4) H(4) 123.6(4) ? . . .
C(5) C(6) H(5) 120.3(3) ? . . .
C(7) C(6) H(5) 120.3(3) ? . . .
C(6) C(7) H(6) 119.7(5) ? . . .
C(8) C(7) H(6) 119.7(4) ? . . .
C(7) C(8) H(7) 119.6(3) ? . . .
C(9) C(8) H(7) 119.6(4) ? . . .
C(9) C(10) H(8) 120.4(3) ? . . .
C(11) C(10) H(8) 120.4(4) ? . . .
C(10) C(11) H(9) 119.1(4) ? . . .
C(12) C(11) H(9) 119.1(3) ? . . .
C(12) C(14) H(10) 109.5 ? . . .
C(12) C(14) H(11) 109.5 ? . . .
C(12) C(14) H(12) 109.5 ? . . .
H(10) C(14) H(11) 109.5 ? . . .
H(10) C(14) H(12) 109.5 ? . . .
H(11) C(14) H(12) 109.5 ? . . .

loop_
_geom_bond_atom_site_label_1
_geom_bond_atom_site_label_2
_geom_bond_distance
_geom_bond_publ_flag
_geom_bond_site_symmetry_1
_geom_bond_site_symmetry_2
Fe(1) N(2) 1.966(3) ? . .
Fe(1) N(2) 1.966(3) ? . 65602
Fe(1) N(3) 1.938(2) ? . .
Fe(1) N(3) 1.938(2) ? . 65602
Fe(1) N(4) 2.037(2) ? . .
Fe(1) N(4) 2.037(2) ? . 65602
Cl(1) O(1) 1.415(3) ? . .
Cl(1) O(2) 1.412(6) ? . .
Cl(1) O(3) 1.413(3) ? . .
Cl(1) O(4) 1.439(3) ? . .
N(1) C(1) 1.359(5) ? . .
N(1) C(2) 1.358(3) ? . .
N(2) C(1) 1.313(3) ? . .
N(2) C(3) 1.387(3) ? . .
N(3) C(4) 1.300(4) ? . .
N(3) C(5) 1.407(4) ? . .
N(4) C(12) 1.339(4) ? . .
N(4) C(13) 1.388(3) ? . .
N(5) C(15) 1.022(13) ? . .
C(2) C(3) 1.371(5) ? . .
C(3) C(4) 1.431(3) ? . .
C(5) C(6) 1.379(3) ? . .
C(5) C(13) 1.409(5) ? . .
C(6) C(7) 1.416(5) ? . .
C(7) C(8) 1.358(6) ? . .
C(8) C(9) 1.423(4) ? . .
C(9) C(10) 1.414(5) ? . .
C(9) C(13) 1.407(4) ? . .
C(10) C(11) 1.339(4) ? . .
C(11) C(12) 1.418(5) ? . .
C(12) C(14) 1.497(3) ? . .
C(15) C(16) 1.36(2) ? . .
N(1) H(1) 0.950(4) ? . .
C(1) H(2) 0.950(4) ? . .
C(2) H(3) 0.950(5) ? . .
C(4) H(4) 0.950(3) ? . .
C(6) H(5) 0.950(5) ? . .
C(7) H(6) 0.950(4) ? . .
C(8) H(7) 0.950(5) ? . .
C(10) H(8) 0.950(5) ? . .
C(11) H(9) 0.950(6) ? . .
C(14) H(10) 0.950 ? . .
C(14) H(11) 0.950 ? . .
C(14) H(12) 0.950 ? . .

loop_
_geom_contact_atom_site_label_1
_geom_contact_atom_site_label_2
_geom_contact_distance
_geom_contact_publ_flag
_geom_contact_site_symmetry_1
_geom_contact_site_symmetry_2
O(1) O(1) 3.078(4) ? . 66703
O(1) N(1) 2.918(4) ? . .
O(1) N(1) 2.853(4) ? . 66703
O(1) C(1) 3.256(5) ? . 66703
O(1) C(2) 3.314(5) ? . .
O(2) C(15) 3.248(8) ? . .
O(2) C(16) 3.033(7) ? . .
O(3) C(2) 3.364(5) ? . .
O(3) C(4) 3.270(5) ? . 55606
O(3) C(8) 3.559(5) ? . 55607
O(3) C(14) 3.211(4) ? . 45505
O(4) C(1) 3.151(3) ? . 66703
O(4) C(4) 3.198(4) ? . 55606
O(4) C(11) 3.441(4) ? . 66602
N(1) O(1) 2.918(4) ? . .
N(1) O(1) 2.853(4) ? . 66703
N(1) N(5) 3.242(5) ? . .
N(1) C(10) 3.586(5) ? . 55504
N(2) N(5) 3.461(7) ? . .
N(5) N(1) 3.242(5) ? . .
N(5) N(1) 3.242(5) ? . 65602
N(5) N(2) 3.461(7) ? . .
N(5) N(2) 3.461(7) ? . 65602
N(5) C(1) 3.265(6) ? . .
N(5) C(1) 3.265(6) ? . 65602
N(5) C(2) 3.409(5) ? . .
N(5) C(2) 3.409(5) ? . 65602
N(5) C(3) 3.523(6) ? . .
N(5) C(3) 3.523(6) ? . 65602
C(1) O(1) 3.256(5) ? . 66703
C(1) O(4) 3.151(3) ? . 66703
C(1) N(5) 3.265(6) ? . .
C(1) C(10) 3.531(6) ? . 55504
C(2) O(1) 3.314(5) ? . .
C(2) O(3) 3.364(5) ? . .
C(2) N(5) 3.409(5) ? . .
C(3) N(5) 3.523(6) ? . .
C(4) O(3) 3.270(5) ? . 54606
C(4) O(4) 3.198(4) ? . 54606
C(8) O(3) 3.559(5) ? . 55607
C(9) C(11) 3.514(6) ? . 65603
C(10) N(1) 3.586(5) ? . 55404
C(10) C(1) 3.531(6) ? . 55404
C(10) C(11) 3.515(5) ? . 65603
C(10) C(12) 3.542(5) ? . 65603
C(11) O(4) 3.441(4) ? . 64602
C(11) C(9) 3.514(6) ? . 65603
C(11) C(10) 3.515(5) ? . 65603
C(12) C(10) 3.542(5) ? . 65603
C(14) O(3) 3.211(4) ? . 54505
C(15) O(2) 3.248(8) ? . .
C(15) O(2) 3.248(8) ? . 65602
C(16) O(2) 3.033(7) ? . .
C(16) O(2) 3.033(7) ? . 65602
Cl(1) H(1) 3.353(2) ? . .
Cl(1) H(1) 3.278(2) ? . 66703
Cl(1) H(2) 3.215(3) ? . 66703
Cl(1) H(3) 3.211(3) ? . .
Cl(1) H(4) 3.142(3) ? . 55606
Cl(1) H(5) 3.420(4) ? . 55606
Cl(1) H(7) 3.413(3) ? . 55607
Cl(1) H(9) 3.176(3) ? . 66602
Cl(1) H(11) 3.571 ? . 66602
O(1) H(1) 2.212(4) ? . .
O(1) H(1) 2.097(3) ? . 66703
O(1) H(2) 2.969(5) ? . 66703
O(1) H(3) 3.089(4) ? . .
O(1) H(9) 3.472(4) ? . 66602
O(2) H(3) 3.535(5) ? . .
O(2) H(6) 3.296(6) ? . 55607
O(2) H(7) 2.908(5) ? . 55607
O(2) H(9) 3.107(5) ? . 66602
O(2) H(11) 2.726 ? . 66602
O(3) H(3) 2.561(5) ? . .
O(3) H(4) 2.914(5) ? . 55606
O(3) H(5) 3.211(6) ? . 55606
O(3) H(7) 2.785(5) ? . 55607
O(3) H(10) 2.439 ? . 45505
O(3) H(11) 3.473 ? . 45505
O(3) H(12) 3.319 ? . 45505
O(4) H(1) 3.466(3) ? . 66703
O(4) H(2) 2.359(3) ? . 66703
O(4) H(4) 2.322(4) ? . 55606
O(4) H(5) 2.747(5) ? . 55606
O(4) H(9) 2.500(4) ? . 66602
O(4) H(11) 3.263 ? . 66602
N(1) H(8) 2.797(5) ? . 55504
N(1) H(9) 3.476(4) ? . 55504
N(2) H(8) 2.891(6) ? . 55504
N(4) H(8) 3.486(5) ? . 65603
N(5) H(1) 3.588(4) ? . .
N(5) H(1) 3.588(4) ? . 65602
N(5) H(6) 3.312(3) ? . 55607
N(5) H(6) 3.312(3) ? . 55508
C(1) H(8) 2.805(6) ? . 55504
C(1) H(9) 3.111(5) ? . 55504
C(2) H(6) 3.258(4) ? . 55607
C(2) H(8) 2.907(5) ? . 55504
C(3) H(6) 3.493(4) ? . 55607
C(3) H(8) 2.930(5) ? . 55504
C(4) H(5) 3.535(4) ? . 55607
C(4) H(6) 3.520(5) ? . 55607
C(6) H(4) 3.318(4) ? . 55607
C(7) H(3) 3.527(4) ? . 55607
C(7) H(4) 3.421(4) ? . 55607
C(8) H(10) 3.130 ? . 65603
C(9) H(9) 3.457(5) ? . 65603
C(9) H(10) 3.567 ? . 65603
C(12) H(8) 3.458(5) ? . 65603
C(13) H(9) 3.570(6) ? . 65603
C(15) H(6) 3.479(4) ? . 55607
C(15) H(6) 3.479(4) ? . 55508
H(1) Cl(1) 3.353(2) ? . .
H(1) Cl(1) 3.278(2) ? . 66703
H(1) O(1) 2.212(4) ? . .
H(1) O(1) 2.097(3) ? . 66703
H(1) O(4) 3.466(3) ? . 66703
H(1) N(5) 3.588(4) ? . .
H(1) H(1) 3.018(4) ? . 66703
H(1) H(8) 3.248(4) ? . 55504
H(1) H(9) 3.543(4) ? . 55504
H(2) Cl(1) 3.215(3) ? . 66703
H(2) O(1) 2.969(5) ? . 66703
H(2) O(4) 2.359(3) ? . 66703
H(2) H(5) 3.059(5) ? . 55508
H(2) H(8) 3.272(6) ? . 55504
H(2) H(9) 2.878(6) ? . 55504
H(3) Cl(1) 3.211(3) ? . .
H(3) O(1) 3.089(4) ? . .
H(3) O(2) 3.535(5) ? . .
H(3) O(3) 2.561(5) ? . .
H(3) C(7) 3.527(4) ? . 55607
H(3) H(6) 2.934(5) ? . 55607
H(3) H(8) 3.431(4) ? . 55504
H(3) H(10) 3.466 ? . 45505
H(3) H(11) 3.543 ? . 45505
H(4) Cl(1) 3.142(3) ? . 54606
H(4) O(3) 2.914(5) ? . 54606
H(4) O(4) 2.322(4) ? . 54606
H(4) C(6) 3.318(4) ? . 55607
H(4) C(7) 3.421(4) ? . 55607
H(4) H(5) 3.047(5) ? . 55607
H(4) H(6) 3.223(5) ? . 55607
H(5) Cl(1) 3.420(4) ? . 54606
H(5) O(3) 3.211(6) ? . 54606
H(5) O(4) 2.747(5) ? . 54606
H(5) C(4) 3.535(4) ? . 55607
H(5) H(2) 3.059(5) ? . 45408
H(5) H(4) 3.047(5) ? . 55607
H(5) H(5) 3.166(5) ? . 55607
H(6) O(2) 3.296(6) ? . 55607
H(6) N(5) 3.312(3) ? . 55607
H(6) C(2) 3.258(4) ? . 55607
H(6) C(3) 3.493(4) ? . 55607
H(6) C(4) 3.520(5) ? . 55607
H(6) C(15) 3.479(4) ? . 55607
H(6) H(3) 2.934(5) ? . 55607
H(6) H(4) 3.223(5) ? . 55607
H(7) Cl(1) 3.413(3) ? . 55607
H(7) O(2) 2.908(5) ? . 55607
H(7) O(3) 2.785(5) ? . 55607
H(7) H(10) 2.736 ? . 65603
H(8) N(1) 2.797(5) ? . 55404
H(8) N(2) 2.891(6) ? . 55404
H(8) N(4) 3.486(5) ? . 65603
H(8) C(1) 2.805(6) ? . 55404
H(8) C(2) 2.907(5) ? . 55404
H(8) C(3) 2.930(5) ? . 55404
H(8) C(12) 3.458(5) ? . 65603
H(8) H(1) 3.248(4) ? . 55404
H(8) H(2) 3.272(6) ? . 55404
H(8) H(3) 3.431(4) ? . 55404
H(8) H(10) 3.377 ? . 65603
H(9) Cl(1) 3.176(3) ? . 64602
H(9) O(1) 3.472(4) ? . 64602
H(9) O(2) 3.107(5) ? . 64602
H(9) O(4) 2.500(4) ? . 64602
H(9) N(1) 3.476(4) ? . 55404
H(9) C(1) 3.111(5) ? . 55404
H(9) C(9) 3.457(5) ? . 65603
H(9) C(13) 3.570(6) ? . 65603
H(9) H(1) 3.543(4) ? . 55404
H(9) H(2) 2.878(6) ? . 55404
H(10) O(3) 2.439 ? . 54505
H(10) C(8) 3.130 ? . 65603
H(10) C(9) 3.567 ? . 65603
H(10) H(3) 3.466 ? . 54505
H(10) H(7) 2.736 ? . 65603
H(10) H(8) 3.377 ? . 65603
H(11) Cl(1) 3.571 ? . 64602
H(11) O(2) 2.726 ? . 64602
H(11) O(3) 3.473 ? . 54505
H(11) O(4) 3.263 ? . 64602
H(11) H(3) 3.543 ? . 54505
H(12) O(3) 3.319 ? . 54505

loop_
_geom_hbond_atom_site_label_D
_geom_hbond_atom_site_label_H
_geom_hbond_atom_site_label_A
_geom_hbond_site_symmetry_D
_geom_hbond_site_symmetry_H
_geom_hbond_site_symmetry_A
_geom_hbond_distance_DA
_geom_hbond_distance_DH
_geom_hbond_distance_HA
_geom_hbond_angle_DHA
_geom_hbond_publ_flag
N(1) H(1) O(1) . . . 2.918(4) 0.950(4) 2.212(4) 130.3(2) no
N(1) H(1) O(1) . . 3_667 2.853(4) 0.950(4) 2.097(3) 135.4(3) no

loop_
_geom_torsion_atom_site_label_1
_geom_torsion_atom_site_label_2
_geom_torsion_atom_site_label_3
_geom_torsion_atom_site_label_4
_geom_torsion
_geom_torsion_publ_flag
_geom_torsion_site_symmetry_1
_geom_torsion_site_symmetry_2
_geom_torsion_site_symmetry_3
_geom_torsion_site_symmetry_4
N(2) Fe(1) N(2) C(1) -85.0(4) ? . . 65602 65602
N(2) Fe(1) N(2) C(3) 89.2(2) ? . . 65602 65602
N(2) Fe(1) N(2) C(1) -85.0(4) ? 65602 . . .
N(2) Fe(1) N(2) C(3) 89.2(2) ? 65602 . . .
N(2) Fe(1) N(3) C(4) 3.4(2) ? . . . .
N(2) Fe(1) N(3) C(5) 172.9(2) ? . . . .
N(3) Fe(1) N(2) C(1) -175.8(4) ? . . . .
N(3) Fe(1) N(2) C(3) -1.7(2) ? . . . .
N(2) Fe(1) N(3) C(4) -86.3(2) ? . . 65602 65602
N(2) Fe(1) N(3) C(5) 83.1(2) ? . . 65602 65602
N(3) Fe(1) N(2) C(1) -4.6(4) ? 65602 . . .
N(3) Fe(1) N(2) C(3) 169.5(2) ? 65602 . . .
N(2) Fe(1) N(4) C(12) -175.5(3) ? . . . .
N(2) Fe(1) N(4) C(13) 7.7(5) ? . . . .
N(4) Fe(1) N(2) C(1) -176.1(3) ? . . . .
N(4) Fe(1) N(2) C(3) -2.0(5) ? . . . .
N(2) Fe(1) N(4) C(12) 93.4(3) ? . . 65602 65602
N(2) Fe(1) N(4) C(13) -83.4(2) ? . . 65602 65602
N(4) Fe(1) N(2) C(1) 76.8(4) ? 65602 . . .
N(4) Fe(1) N(2) C(3) -109.0(2) ? 65602 . . .
N(2) Fe(1) N(3) C(4) -86.3(2) ? 65602 . . .
N(2) Fe(1) N(3) C(5) 83.1(2) ? 65602 . . .
N(3) Fe(1) N(2) C(1) -4.6(4) ? . . 65602 65602
N(3) Fe(1) N(2) C(3) 169.5(2) ? . . 65602 65602
N(2) Fe(1) N(3) C(4) 3.4(2) ? 65602 . 65602 65602
N(2) Fe(1) N(3) C(5) 172.9(2) ? 65602 . 65602 65602
N(3) Fe(1) N(2) C(1) -175.8(4) ? 65602 . 65602 65602
N(3) Fe(1) N(2) C(3) -1.7(2) ? 65602 . 65602 65602
N(2) Fe(1) N(4) C(12) 93.4(3) ? 65602 . . .
N(2) Fe(1) N(4) C(13) -83.4(2) ? 65602 . . .
N(4) Fe(1) N(2) C(1) 76.8(4) ? . . 65602 65602
N(4) Fe(1) N(2) C(3) -109.0(2) ? . . 65602 65602
N(2) Fe(1) N(4) C(12) -175.5(3) ? 65602 . 65602 65602
N(2) Fe(1) N(4) C(13) 7.7(5) ? 65602 . 65602 65602
N(4) Fe(1) N(2) C(1) -176.1(3) ? 65602 . 65602 65602
N(4) Fe(1) N(2) C(3) -2.0(5) ? 65602 . 65602 65602
N(3) Fe(1) N(3) C(4) -41.8(8) ? . . 65602 65602
N(3) Fe(1) N(3) C(5) 127.6(6) ? . . 65602 65602
N(3) Fe(1) N(3) C(4) -41.8(8) ? 65602 . . .
N(3) Fe(1) N(3) C(5) 127.6(6) ? 65602 . . .
N(3) Fe(1) N(4) C(12) -175.8(3) ? . . . .
N(3) Fe(1) N(4) C(13) 7.4(2) ? . . . .
N(4) Fe(1) N(3) C(4) -176.7(3) ? . . . .
N(4) Fe(1) N(3) C(5) -7.2(2) ? . . . .
N(3) Fe(1) N(4) C(12) 13.4(3) ? . . 65602 65602
N(3) Fe(1) N(4) C(13) -163.4(2) ? . . 65602 65602
N(4) Fe(1) N(3) C(4) 90.9(2) ? 65602 . . .
N(4) Fe(1) N(3) C(5) -99.6(2) ? 65602 . . .
N(3) Fe(1) N(4) C(12) 13.4(3) ? 65602 . . .
N(3) Fe(1) N(4) C(13) -163.4(2) ? 65602 . . .
N(4) Fe(1) N(3) C(4) 90.9(2) ? . . 65602 65602
N(4) Fe(1) N(3) C(5) -99.6(2) ? . . 65602 65602
N(3) Fe(1) N(4) C(12) -175.8(3) ? 65602 . 65602 65602
N(3) Fe(1) N(4) C(13) 7.4(2) ? 65602 . 65602 65602
N(4) Fe(1) N(3) C(4) -176.7(3) ? 65602 . 65602 65602
N(4) Fe(1) N(3) C(5) -7.2(2) ? 65602 . 65602 65602
N(4) Fe(1) N(4) C(12) -69.2(3) ? . . 65602 65602
N(4) Fe(1) N(4) C(13) 114.1(2) ? . . 65602 65602
N(4) Fe(1) N(4) C(12) -69.2(3) ? 65602 . . .
N(4) Fe(1) N(4) C(13) 114.1(2) ? 65602 . . .
C(1) N(1) C(2) C(3) 1.0(4) ? . . . .
C(2) N(1) C(1) N(2) -1.2(4) ? . . . .
Fe(1) N(2) C(1) N(1) 175.3(2) ? . . . .
Fe(1) N(2) C(3) C(2) -176.4(2) ? . . . .
Fe(1) N(2) C(3) C(4) 0.0(3) ? . . . .
C(1) N(2) C(3) C(2) -0.2(4) ? . . . .
C(1) N(2) C(3) C(4) 176.2(3) ? . . . .
C(3) N(2) C(1) N(1) 0.8(4) ? . . . .
Fe(1) N(3) C(4) C(3) -4.3(4) ? . . . .
Fe(1) N(3) C(5) C(6) -173.8(3) ? . . . .
Fe(1) N(3) C(5) C(13) 5.6(4) ? . . . .
C(4) N(3) C(5) C(6) -5.0(6) ? . . . .
C(4) N(3) C(5) C(13) 174.5(3) ? . . . .
C(5) N(3) C(4) C(3) -172.9(3) ? . . . .
Fe(1) N(4) C(12) C(11) -173.4(2) ? . . . .
Fe(1) N(4) C(12) C(14) 5.9(5) ? . . . .
Fe(1) N(4) C(13) C(5) -6.6(4) ? . . . .
Fe(1) N(4) C(13) C(9) 174.1(3) ? . . . .
C(12) N(4) C(13) C(5) 176.1(3) ? . . . .
C(12) N(4) C(13) C(9) -3.2(5) ? . . . .
C(13) N(4) C(12) C(11) 3.2(5) ? . . . .
C(13) N(4) C(12) C(14) -177.5(3) ? . . . .
N(1) C(2) C(3) N(2) -0.5(4) ? . . . .
N(1) C(2) C(3) C(4) -175.8(4) ? . . . .
N(2) C(3) C(4) N(3) 2.7(4) ? . . . .
C(2) C(3) C(4) N(3) 177.9(4) ? . . . .
N(3) C(5) C(6) C(7) 179.1(3) ? . . . .
N(3) C(5) C(13) N(4) 1.0(4) ? . . . .
N(3) C(5) C(13) C(9) -179.7(3) ? . . . .
C(6) C(5) C(13) N(4) -179.5(3) ? . . . .
C(6) C(5) C(13) C(9) -0.2(5) ? . . . .
C(13) C(5) C(6) C(7) -0.3(5) ? . . . .
C(5) C(6) C(7) C(8) 0.3(6) ? . . . .
C(6) C(7) C(8) C(9) 0.2(5) ? . . . .
C(7) C(8) C(9) C(10) 177.8(4) ? . . . .
C(7) C(8) C(9) C(13) -0.6(6) ? . . . .
C(8) C(9) C(10) C(11) -178.0(4) ? . . . .
C(8) C(9) C(13) N(4) 179.9(3) ? . . . .
C(8) C(9) C(13) C(5) 0.6(5) ? . . . .
C(10) C(9) C(13) N(4) 1.4(5) ? . . . .
C(10) C(9) C(13) C(5) -177.9(3) ? . . . .
C(13) C(9) C(10) C(11) 0.4(6) ? . . . .
C(9) C(10) C(11) C(12) -0.4(6) ? . . . .
C(10) C(11) C(12) N(4) -1.5(6) ? . . . .
C(10) C(11) C(12) C(14) 179.1(4) ? . . . .
